data_2210382
loop_
_publ_author_name
'Rajeswaran, Manju'
'Place, David W.'
'Sathiosatham, Muhunthan'
'Deaton, Joseph C.'
'Brown, Christopher T.'
'Lenhart, William C.'

_publ_section_title
;
 Bis(2,6-diphenylphenolato)(2-methylquinolin-8-olato)aluminium(III)
;
_journal_issue 9
_journal_name_full 'Acta Crystallographica Section E'
_journal_page_first m2216
_journal_page_last m2217
_journal_paper_doi 10.1107/S160053680603162X
_journal_volume 62
_journal_year 2006
_chemical_formula_iupac '[Al (C18 H13 O) (C10 H8 N O)2]'
_chemical_formula_moiety 'C38 H29 Al N2 O3'
_chemical_formula_sum 'C38 H29 Al N2 O3'
_chemical_formula_weight 588.61
_chemical_name_common BAlq-13
_chemical_name_systematic
;
 Bis(2-methyl-8-quinolinolato)(2,6-diphenylphenolato)aluminium(III)
;
_space_group_IT_number 14
_symmetry_cell_setting monoclinic
_symmetry_space_group_name_Hall '-P 2yn'
_symmetry_space_group_name_H-M 'P 1 21/n 1'
_atom_sites_solution_hydrogens geom
_atom_sites_solution_primary direct
_atom_sites_solution_secondary difmap
_audit_creation_method SHELXL-97
_cell_angle_alpha 90.00
_cell_angle_beta 108.205(2)
_cell_angle_gamma 90.00
_cell_formula_units_Z 4
_cell_length_a 15.4526(3)
_cell_length_b 13.0266(4)
_cell_length_c 15.7570(3)
_cell_measurement_reflns_used 13891
_cell_measurement_temperature 295(2)
_cell_measurement_theta_max 25.682
_cell_measurement_theta_min 0.998
_cell_volume 3013.04(13)
_computing_cell_refinement
;
HKL Scalepack (Otwinowski & Minor, 1997)
;
_computing_data_collection 'COLLECT (Nonius, 2000)'
_computing_data_reduction
;
HKL Denzo (Otwinowski & Minor, 1997) and Scalepack
;
_computing_molecular_graphics SHELXTL
_computing_publication_material SHELXTL
_computing_structure_refinement SHELXTL
_computing_structure_solution 'SHELXTL (Bruker, 2000)'
_diffrn_ambient_temperature 295(2)
_diffrn_detector_area_resol_mean 9
_diffrn_measured_fraction_theta_full 0.993
_diffrn_measured_fraction_theta_max 0.993
_diffrn_measurement_device_type 'Nonius KappaCCD'
_diffrn_measurement_method '\f and \w scans'
_diffrn_radiation_monochromator graphite
_diffrn_radiation_source 'fine-focus sealed tube'
_diffrn_radiation_type MoK\a
_diffrn_radiation_wavelength 0.71073
_diffrn_reflns_av_R_equivalents 0.0449
_diffrn_reflns_av_sigmaI/netI 0.0430
_diffrn_reflns_limit_h_max 18
_diffrn_reflns_limit_h_min -18
_diffrn_reflns_limit_k_max 15
_diffrn_reflns_limit_k_min -14
_diffrn_reflns_limit_l_max 19
_diffrn_reflns_limit_l_min -18
_diffrn_reflns_number 22312
_diffrn_reflns_theta_full 25.68
_diffrn_reflns_theta_max 25.68
_diffrn_reflns_theta_min 3.84
_diffrn_standards_number 0
_exptl_absorpt_coefficient_mu 0.109
_exptl_absorpt_correction_T_max 0.760
_exptl_absorpt_correction_T_min 0.695
_exptl_absorpt_correction_type multi-scan
_exptl_absorpt_process_details
;
from symmetry-related measurements;  (SORTAV; Blessing, 1995)
;
_exptl_crystal_colour Green
_exptl_crystal_density_diffrn 1.298
_exptl_crystal_density_method 'not measured'
_exptl_crystal_description Cube
_exptl_crystal_F_000 1232
_exptl_crystal_size_max 0.32
_exptl_crystal_size_mid 0.30
_exptl_crystal_size_min 0.20
_refine_diff_density_max 0.227
_refine_diff_density_min -0.237
_refine_ls_extinction_method none
_refine_ls_goodness_of_fit_ref 1.043
_refine_ls_hydrogen_treatment constr
_refine_ls_matrix_type full
_refine_ls_number_parameters 399
_refine_ls_number_reflns 5684
_refine_ls_number_restraints 0
_refine_ls_restrained_S_all 1.043
_refine_ls_R_factor_all 0.0643
_refine_ls_R_factor_gt 0.0423
_refine_ls_shift/su_max <0.001
_refine_ls_shift/su_mean <0.001
_refine_ls_structure_factor_coef Fsqd
_refine_ls_weighting_details 'calc w=1/[\s^2^(Fo^2^)+(0.0622P)^2^+0.3029P] where P=(Fo^2^+2Fc^2^)/3'
_refine_ls_weighting_scheme calc
_refine_ls_wR_factor_gt 0.1061
_refine_ls_wR_factor_ref 0.1187
_reflns_number_gt 4167
_reflns_number_total 5684
_reflns_threshold_expression I>2\s(I)
_cod_data_source_file sj2101.cif
_cod_data_source_block I
_cod_original_cell_volume 3013.04(12)
_cod_original_sg_symbol_H-M 'P 21/n'
_cod_database_code 2210382
_cod_database_fobs_code 2210382

loop_
_symmetry_equiv_pos_as_xyz
'x, y, z'
'-x+1/2, y+1/2, -z+1/2'
'-x, -y, -z'
'x-1/2, -y-1/2, z-1/2'

loop_
_atom_site_type_symbol
_atom_site_label
_atom_site_fract_x
_atom_site_fract_y
_atom_site_fract_z
_atom_site_U_iso_or_equiv
_atom_site_adp_type
_atom_site_calc_flag
_atom_site_refinement_flags
_atom_site_occupancy
Al Al1 0.29070(3) 0.43137(4) 0.09391(3) 0.03792(14) Uani d . 1
O O1 0.35999(8) 0.39102(9) 0.20235(7) 0.0465(3) Uani d . 1
O O2 0.18705(7) 0.36774(9) 0.03309(7) 0.0454(3) Uani d . 1
O O3 0.33021(8) 0.53101(8) 0.04249(7) 0.0435(3) Uani d . 1
N N1 0.22421(9) 0.51827(10) 0.16355(8) 0.0393(3) Uani d . 1
N N2 0.35047(9) 0.32152(11) 0.03549(8) 0.0419(3) Uani d . 1
C C1 0.26982(10) 0.50567(12) 0.25300(10) 0.0390(4) Uani d . 1
C C2 0.34376(11) 0.43619(13) 0.27246(11) 0.0421(4) Uani d . 1
C C3 0.39300(13) 0.42007(15) 0.36047(11) 0.0545(5) Uani d . 1
H H3 0.4418 0.3745 0.3751 0.065 Uiso calc R 1
C C4 0.36998(14) 0.47205(17) 0.42827(12) 0.0596(5) Uani d . 1
H H4 0.4047 0.4607 0.4874 0.072 Uiso calc R 1
C C5 0.29900(14) 0.53817(16) 0.41066(12) 0.0567(5) Uani d . 1
H H5 0.2850 0.5711 0.4571 0.068 Uiso calc R 1
C C6 0.24651(12) 0.55663(13) 0.32127(11) 0.0464(4) Uani d . 1
C C7 0.17157(14) 0.62346(16) 0.29332(13) 0.0602(5) Uani d . 1
H H7 0.1529 0.6596 0.3354 0.072 Uiso calc R 1
C C8 0.12649(14) 0.63531(16) 0.20492(13) 0.0614(5) Uani d . 1
H H8 0.0770 0.6797 0.1872 0.074 Uiso calc R 1
C C9 0.15313(12) 0.58178(14) 0.13947(11) 0.0468(4) Uani d . 1
C C10 0.10220(13) 0.59643(18) 0.04263(12) 0.0587(5) Uani d . 1
H H10A 0.1193 0.6608 0.0228 0.088 Uiso calc R 1
H H10B 0.0379 0.5964 0.0342 0.088 Uiso calc R 1
H H10C 0.1167 0.5415 0.0087 0.088 Uiso calc R 1
C C11 0.28231(12) 0.26496(13) -0.02132(10) 0.0435(4) Uani d . 1
C C12 0.19356(12) 0.29237(13) -0.02184(10) 0.0432(4) Uani d . 1
C C13 0.12115(13) 0.23962(15) -0.07778(12) 0.0557(5) Uani d . 1
H H13 0.0621 0.2553 -0.0787 0.067 Uiso calc R 1
C C14 0.13597(17) 0.16198(17) -0.13366(13) 0.0668(6) Uani d . 1
H H14 0.0860 0.1278 -0.1718 0.080 Uiso calc R 1
C C15 0.22103(17) 0.13517(16) -0.13382(13) 0.0663(6) Uani d . 1
H H15 0.2287 0.0836 -0.1716 0.080 Uiso calc R 1
C C16 0.29733(14) 0.18606(15) -0.07629(12) 0.0549(5) Uani d . 1
C C17 0.38942(17) 0.16677(18) -0.06793(15) 0.0725(6) Uani d . 1
H H17 0.4040 0.1151 -0.1018 0.087 Uiso calc R 1
C C18 0.45690(16) 0.22280(18) -0.01106(15) 0.0708(6) Uani d . 1
H H18 0.5173 0.2088 -0.0061 0.085 Uiso calc R 1
C C19 0.43655(12) 0.30216(15) 0.04080(12) 0.0531(5) Uani d . 1
C C20 0.51038(13) 0.36586(18) 0.10129(16) 0.0713(6) Uani d . 1
H H20A 0.5180 0.4273 0.0708 0.107 Uiso calc R 1
H H20B 0.5663 0.3276 0.1184 0.107 Uiso calc R 1
H H20C 0.4944 0.3837 0.1536 0.107 Uiso calc R 1
C C21 0.30781(11) 0.62731(13) 0.01380(11) 0.0411(4) Uani d . 1
C C22 0.33615(11) 0.71148(13) 0.07169(11) 0.0440(4) Uani d . 1
C C23 0.31183(13) 0.81042(14) 0.03884(13) 0.0544(5) Uani d . 1
H H23 0.3305 0.8662 0.0770 0.065 Uiso calc R 1
C C24 0.26088(15) 0.82720(16) -0.04868(14) 0.0637(5) Uani d . 1
H H24 0.2462 0.8937 -0.0697 0.076 Uiso calc R 1
C C25 0.23196(13) 0.74476(16) -0.10478(13) 0.0577(5) Uani d . 1
H H25 0.1969 0.7564 -0.1637 0.069 Uiso calc R 1
C C26 0.25370(12) 0.64444(14) -0.07582(11) 0.0468(4) Uani d . 1
C C27 0.38990(12) 0.69954(13) 0.16759(11) 0.0451(4) Uani d . 1
C C28 0.36518(13) 0.75362(16) 0.23262(13) 0.0582(5) Uani d . 1
H H28 0.3138 0.7953 0.2156 0.070 Uiso calc R 1
C C29 0.41530(16) 0.7467(2) 0.32189(14) 0.0720(6) Uani d . 1
H H29 0.3977 0.7836 0.3643 0.086 Uiso calc R 1
C C30 0.49078(18) 0.68558(19) 0.34777(15) 0.0770(7) Uani d . 1
H H30 0.5248 0.6811 0.4078 0.092 Uiso calc R 1
C C31 0.51657(15) 0.63069(17) 0.28519(15) 0.0712(6) Uani d . 1
H H31 0.5677 0.5886 0.3031 0.085 Uiso calc R 1
C C32 0.46677(12) 0.63773(15) 0.19569(13) 0.0557(5) Uani d . 1
H H32 0.4850 0.6006 0.1538 0.067 Uiso calc R 1
C C33 0.21670(14) 0.55866(15) -0.13867(11) 0.0539(5) Uani d . 1
C C34 0.12471(16) 0.5594(2) -0.18951(13) 0.0743(6) Uani d . 1
H H34 0.0869 0.6118 -0.1821 0.089 Uiso calc R 1
C C35 0.0896(2) 0.4816(3) -0.25143(15) 0.0990(10) Uani d . 1
H H35 0.0282 0.4816 -0.2846 0.119 Uiso calc R 1
C C36 0.1455(3) 0.4047(3) -0.26357(17) 0.1051(11) Uani d . 1
H H36 0.1221 0.3535 -0.3056 0.126 Uiso calc R 1
C C37 0.2357(2) 0.4035(2) -0.21373(15) 0.0877(8) Uani d . 1
H H37 0.2732 0.3512 -0.2219 0.105 Uiso calc R 1
C C38 0.27092(17) 0.47869(16) -0.15194(12) 0.0636(5) Uani d . 1
H H38 0.3322 0.4764 -0.1182 0.076 Uiso calc R 1

loop_
_atom_site_aniso_label
_atom_site_aniso_U_11
_atom_site_aniso_U_22
_atom_site_aniso_U_33
_atom_site_aniso_U_12
_atom_site_aniso_U_13
_atom_site_aniso_U_23
Al1 0.0401(3) 0.0343(3) 0.0410(3) 0.0024(2) 0.0152(2) 0.0000(2)
O1 0.0498(7) 0.0449(7) 0.0466(6) 0.0130(5) 0.0178(5) 0.0048(5)
O2 0.0429(6) 0.0426(7) 0.0524(7) 0.0000(5) 0.0171(5) -0.0073(5)
O3 0.0503(7) 0.0348(6) 0.0487(6) 0.0027(5) 0.0203(5) 0.0035(5)
N1 0.0402(7) 0.0362(8) 0.0428(7) 0.0022(6) 0.0150(5) 0.0007(6)
N2 0.0460(8) 0.0376(8) 0.0464(8) 0.0030(6) 0.0209(6) 0.0024(6)
C1 0.0436(9) 0.0337(9) 0.0407(8) -0.0041(7) 0.0146(7) 0.0001(7)
C2 0.0453(9) 0.0390(9) 0.0434(9) -0.0007(7) 0.0161(7) 0.0023(7)
C3 0.0562(11) 0.0545(12) 0.0493(10) 0.0068(9) 0.0115(8) 0.0095(8)
C4 0.0720(13) 0.0615(13) 0.0404(9) -0.0049(10) 0.0104(8) 0.0035(9)
C5 0.0751(13) 0.0536(12) 0.0443(10) -0.0065(10) 0.0230(9) -0.0057(8)
C6 0.0572(10) 0.0388(9) 0.0471(9) -0.0037(8) 0.0220(8) -0.0045(7)
C7 0.0732(13) 0.0573(13) 0.0573(11) 0.0132(10) 0.0305(10) -0.0059(9)
C8 0.0610(12) 0.0624(13) 0.0647(12) 0.0251(10) 0.0251(9) 0.0008(10)
C9 0.0450(10) 0.0455(10) 0.0515(10) 0.0067(8) 0.0174(7) 0.0022(8)
C10 0.0493(11) 0.0699(14) 0.0559(11) 0.0160(9) 0.0148(8) 0.0063(10)
C11 0.0566(10) 0.0364(9) 0.0417(9) -0.0006(8) 0.0214(7) 0.0006(7)
C12 0.0538(10) 0.0358(9) 0.0411(9) -0.0023(8) 0.0164(7) 0.0002(7)
C13 0.0570(11) 0.0516(11) 0.0542(10) -0.0041(9) 0.0111(8) -0.0044(9)
C14 0.0830(16) 0.0572(13) 0.0519(11) -0.0132(11) 0.0091(10) -0.0109(9)
C15 0.1012(18) 0.0501(12) 0.0506(11) -0.0066(12) 0.0282(11) -0.0140(9)
C16 0.0781(14) 0.0450(11) 0.0506(10) 0.0021(9) 0.0329(9) -0.0034(8)
C17 0.0934(17) 0.0596(13) 0.0833(15) 0.0104(12) 0.0549(13) -0.0135(12)
C18 0.0666(13) 0.0680(15) 0.0939(16) 0.0099(11) 0.0483(12) -0.0088(12)
C19 0.0528(11) 0.0488(11) 0.0665(11) 0.0048(9) 0.0313(9) 0.0032(9)
C20 0.0463(11) 0.0753(15) 0.0961(16) 0.0001(11) 0.0276(11) -0.0080(12)
C21 0.0416(9) 0.0389(9) 0.0484(9) 0.0027(7) 0.0222(7) 0.0043(7)
C22 0.0434(9) 0.0388(10) 0.0541(10) 0.0022(7) 0.0214(7) 0.0020(8)
C23 0.0620(12) 0.0383(10) 0.0644(12) 0.0046(9) 0.0221(9) -0.0006(8)
C24 0.0785(14) 0.0436(11) 0.0692(13) 0.0148(10) 0.0233(10) 0.0141(10)
C25 0.0645(12) 0.0560(12) 0.0533(11) 0.0098(10) 0.0195(9) 0.0121(9)
C26 0.0517(10) 0.0464(10) 0.0472(9) 0.0021(8) 0.0227(8) 0.0060(8)
C27 0.0445(9) 0.0380(9) 0.0537(10) -0.0049(7) 0.0169(7) 0.0002(8)
C28 0.0571(12) 0.0582(12) 0.0627(12) -0.0033(9) 0.0234(9) -0.0087(9)
C29 0.0821(16) 0.0777(16) 0.0576(12) -0.0149(13) 0.0242(11) -0.0111(11)
C30 0.0921(17) 0.0695(16) 0.0562(12) -0.0192(13) 0.0040(11) 0.0007(11)
C31 0.0617(13) 0.0533(13) 0.0819(15) -0.0035(10) -0.0018(11) 0.0038(11)
C32 0.0510(11) 0.0458(11) 0.0661(12) -0.0015(9) 0.0122(9) -0.0026(9)
C33 0.0679(12) 0.0567(12) 0.0406(9) -0.0088(10) 0.0219(8) 0.0044(8)
C34 0.0786(15) 0.0931(18) 0.0499(11) -0.0163(13) 0.0181(10) 0.0035(11)
C35 0.105(2) 0.131(3) 0.0514(13) -0.052(2) 0.0106(13) 0.0011(16)
C36 0.178(4) 0.084(2) 0.0555(15) -0.059(2) 0.0396(19) -0.0129(14)
C37 0.155(3) 0.0621(15) 0.0532(13) -0.0171(16) 0.0429(15) -0.0061(12)
C38 0.0978(16) 0.0525(12) 0.0474(10) -0.0069(11) 0.0329(10) 0.0003(9)

loop_
_atom_type_symbol
_atom_type_description
_atom_type_scat_dispersion_real
_atom_type_scat_dispersion_imag
_atom_type_scat_source
C C 0.0033 0.0016 'International Tables Vol C Tables 4.2.6.8 and 6.1.1.4'
H H 0.0000 0.0000 'International Tables Vol C Tables 4.2.6.8 and 6.1.1.4'
N N 0.0061 0.0033 'International Tables Vol C Tables 4.2.6.8 and 6.1.1.4'
O O 0.0106 0.0060 'International Tables Vol C Tables 4.2.6.8 and 6.1.1.4'
Al Al 0.0645 0.0514 'International Tables Vol C Tables 4.2.6.8 and 6.1.1.4'

loop_
_geom_angle_atom_site_label_1
_geom_angle_atom_site_label_2
_geom_angle_atom_site_label_3
_geom_angle
O3 Al1 O1 118.16(6)
O3 Al1 O2 118.77(6)
O1 Al1 O2 122.91(6)
O3 Al1 N1 98.29(5)
O1 Al1 N1 84.38(5)
O2 Al1 N1 91.60(5)
O3 Al1 N2 92.20(5)
O1 Al1 N2 90.26(5)
O2 Al1 N2 83.73(5)
N1 Al1 N2 169.50(6)
C2 O1 Al1 116.57(10)
C12 O2 Al1 116.85(10)
C21 O3 Al1 139.80(10)
C9 N1 C1 118.64(13)
C9 N1 Al1 133.90(11)
C1 N1 Al1 107.41(10)
C19 N2 C11 119.35(14)
C19 N2 Al1 132.82(12)
C11 N2 Al1 107.75(10)
N1 C1 C6 123.86(15)
N1 C1 C2 114.81(14)
C6 C1 C2 121.33(15)
O1 C2 C3 125.22(16)
O1 C2 C1 116.61(14)
C3 C2 C1 118.16(15)
C2 C3 C4 120.22(18)
C2 C3 H3 119.9
C4 C3 H3 119.9
C5 C4 C3 122.25(17)
C5 C4 H4 118.9
C3 C4 H4 118.9
C4 C5 C6 119.35(17)
C4 C5 H5 120.3
C6 C5 H5 120.3
C1 C6 C7 115.89(16)
C1 C6 C5 118.68(17)
C7 C6 C5 125.43(16)
C8 C7 C6 120.03(17)
C8 C7 H7 120.0
C6 C7 H7 120.0
C7 C8 C9 121.41(17)
C7 C8 H8 119.3
C9 C8 H8 119.3
N1 C9 C8 120.16(16)
N1 C9 C10 119.63(15)
C8 C9 C10 120.21(16)
C9 C10 H10A 109.5
C9 C10 H10B 109.5
H10A C10 H10B 109.5
C9 C10 H10C 109.5
H10A C10 H10C 109.5
H10B C10 H10C 109.5
N2 C11 C16 123.72(16)
N2 C11 C12 114.54(14)
C16 C11 C12 121.74(16)
O2 C12 C13 125.01(16)
O2 C12 C11 116.85(14)
C13 C12 C11 118.14(16)
C12 C13 C14 120.17(19)
C12 C13 H13 119.9
C14 C13 H13 119.9
C15 C14 C13 122.15(19)
C15 C14 H14 118.9
C13 C14 H14 118.9
C14 C15 C16 119.54(18)
C14 C15 H15 120.2
C16 C15 H15 120.2
C15 C16 C11 118.25(18)
C15 C16 C17 126.43(18)
C11 C16 C17 115.32(18)
C18 C17 C16 120.73(18)
C18 C17 H17 119.6
C16 C17 H17 119.6
C17 C18 C19 120.79(19)
C17 C18 H18 119.6
C19 C18 H18 119.6
N2 C19 C18 120.08(18)
N2 C19 C20 119.03(16)
C18 C19 C20 120.88(18)
C19 C20 H20A 109.5
C19 C20 H20B 109.5
H20A C20 H20B 109.5
C19 C20 H20C 109.5
H20A C20 H20C 109.5
H20B C20 H20C 109.5
O3 C21 C22 121.02(14)
O3 C21 C26 119.54(15)
C22 C21 C26 119.43(15)
C23 C22 C21 119.10(16)
C23 C22 C27 118.25(16)
C21 C22 C27 122.65(15)
C24 C23 C22 121.47(18)
C24 C23 H23 119.3
C22 C23 H23 119.3
C25 C24 C23 119.35(18)
C25 C24 H24 120.3
C23 C24 H24 120.3
C24 C25 C26 121.79(17)
C24 C25 H25 119.1
C26 C25 H25 119.1
C25 C26 C21 118.83(16)
C25 C26 C33 119.04(16)
C21 C26 C33 122.09(16)
C32 C27 C28 117.59(17)
C32 C27 C22 122.36(16)
C28 C27 C22 120.03(16)
C29 C28 C27 121.4(2)
C29 C28 H28 119.3
C27 C28 H28 119.3
C30 C29 C28 119.8(2)
C30 C29 H29 120.1
C28 C29 H29 120.1
C29 C30 C31 120.1(2)
C29 C30 H30 119.9
C31 C30 H30 119.9
C30 C31 C32 120.2(2)
C30 C31 H31 119.9
C32 C31 H31 119.9
C31 C32 C27 120.80(19)
C31 C32 H32 119.6
C27 C32 H32 119.6
C38 C33 C34 118.1(2)
C38 C33 C26 122.61(18)
C34 C33 C26 119.23(19)
C35 C34 C33 120.0(3)
C35 C34 H34 120.0
C33 C34 H34 120.0
C36 C35 C34 120.2(3)
C36 C35 H35 119.9
C34 C35 H35 119.9
C37 C36 C35 120.0(3)
C37 C36 H36 120.0
C35 C36 H36 120.0
C36 C37 C38 120.5(3)
C36 C37 H37 119.7
C38 C37 H37 119.7
C37 C38 C33 121.2(2)
C37 C38 H38 119.4
C33 C38 H38 119.4

loop_
_geom_bond_atom_site_label_1
_geom_bond_atom_site_label_2
_geom_bond_distance
Al1 O3 1.7387(12)
Al1 O1 1.7886(12)
Al1 O2 1.7921(12)
Al1 N1 2.0605(13)
Al1 N2 2.0686(14)
O1 C2 1.3427(19)
O2 C12 1.3333(19)
O3 C21 1.3418(19)
N1 C9 1.332(2)
N1 C1 1.3746(19)
N2 C19 1.331(2)
N2 C11 1.365(2)
C1 C6 1.403(2)
C1 C2 1.414(2)
C2 C3 1.374(2)
C3 C4 1.401(3)
C3 H3 0.9300
C4 C5 1.353(3)
C4 H4 0.9300
C5 C6 1.409(2)
C5 H5 0.9300
C6 C7 1.405(3)
C7 C8 1.358(3)
C7 H7 0.9300
C8 C9 1.409(2)
C8 H8 0.9300
C9 C10 1.495(2)
C10 H10A 0.9600
C10 H10B 0.9600
C10 H10C 0.9600
C11 C16 1.409(2)
C11 C12 1.415(2)
C12 C13 1.373(2)
C13 C14 1.406(3)
C13 H13 0.9300
C14 C15 1.361(3)
C14 H14 0.9300
C15 C16 1.408(3)
C15 H15 0.9300
C16 C17 1.410(3)
C17 C18 1.356(3)
C17 H17 0.9300
C18 C19 1.413(3)
C18 H18 0.9300
C19 C20 1.490(3)
C20 H20A 0.9600
C20 H20B 0.9600
C20 H20C 0.9600
C21 C22 1.406(2)
C21 C26 1.416(2)
C22 C23 1.396(2)
C22 C27 1.488(2)
C23 C24 1.375(3)
C23 H23 0.9300
C24 C25 1.374(3)
C24 H24 0.9300
C25 C26 1.390(3)
C25 H25 0.9300
C26 C33 1.484(3)
C27 C32 1.388(3)
C27 C28 1.392(3)
C28 C29 1.381(3)
C28 H28 0.9300
C29 C30 1.365(3)
C29 H29 0.9300
C30 C31 1.374(3)
C30 H30 0.9300
C31 C32 1.382(3)
C31 H31 0.9300
C32 H32 0.9300
C33 C38 1.393(3)
C33 C34 1.397(3)
C34 C35 1.394(4)
C34 H34 0.9300
C35 C36 1.375(4)
C35 H35 0.9300
C36 C37 1.368(4)
C36 H36 0.9300
C37 C38 1.369(3)
C37 H37 0.9300
C38 H38 0.9300

loop_
_geom_torsion_atom_site_label_1
_geom_torsion_atom_site_label_2
_geom_torsion_atom_site_label_3
_geom_torsion_atom_site_label_4
_geom_torsion
O3 Al1 O1 C2 92.06(12)
O2 Al1 O1 C2 -92.61(12)
N1 Al1 O1 C2 -4.35(12)
N2 Al1 O1 C2 -175.31(12)
O3 Al1 O2 C12 84.22(12)
O1 Al1 O2 C12 -91.09(12)
N1 Al1 O2 C12 -175.42(11)
N2 Al1 O2 C12 -4.85(11)
O1 Al1 O3 C21 -116.12(16)
O2 Al1 O3 C21 68.34(17)
N1 Al1 O3 C21 -28.09(17)
N2 Al1 O3 C21 152.40(16)
O3 Al1 N1 C9 63.51(17)
O1 Al1 N1 C9 -178.78(17)
O2 Al1 N1 C9 -55.87(16)
N2 Al1 N1 C9 -119.2(3)
O3 Al1 N1 C1 -113.84(10)
O1 Al1 N1 C1 3.87(10)
O2 Al1 N1 C1 126.78(10)
N2 Al1 N1 C1 63.5(3)
O3 Al1 N2 C19 61.92(16)
O1 Al1 N2 C19 -56.28(16)
O2 Al1 N2 C19 -179.38(16)
N1 Al1 N2 C19 -115.4(3)
O3 Al1 N2 C11 -114.64(11)
O1 Al1 N2 C11 127.16(11)
O2 Al1 N2 C11 4.06(10)
N1 Al1 N2 C11 68.0(3)
C9 N1 C1 C6 -0.6(2)
Al1 N1 C1 C6 177.27(13)
C9 N1 C1 C2 179.43(15)
Al1 N1 C1 C2 -2.75(16)
Al1 O1 C2 C3 -175.98(14)
Al1 O1 C2 C1 4.02(19)
N1 C1 C2 O1 -0.4(2)
C6 C1 C2 O1 179.60(15)
N1 C1 C2 C3 179.61(15)
C6 C1 C2 C3 -0.4(2)
O1 C2 C3 C4 179.70(17)
C1 C2 C3 C4 -0.3(3)
C2 C3 C4 C5 0.8(3)
C3 C4 C5 C6 -0.6(3)
N1 C1 C6 C7 0.2(3)
C2 C1 C6 C7 -179.83(16)
N1 C1 C6 C5 -179.39(15)
C2 C1 C6 C5 0.6(2)
C4 C5 C6 C1 -0.1(3)
C4 C5 C6 C7 -179.63(19)
C1 C6 C7 C8 0.1(3)
C5 C6 C7 C8 179.66(19)
C6 C7 C8 C9 0.0(3)
C1 N1 C9 C8 0.6(3)
Al1 N1 C9 C8 -176.47(14)
C1 N1 C9 C10 -179.76(16)
Al1 N1 C9 C10 3.1(3)
C7 C8 C9 N1 -0.4(3)
C7 C8 C9 C10 -180.0(2)
C19 N2 C11 C16 -0.4(2)
Al1 N2 C11 C16 176.75(14)
C19 N2 C11 C12 -179.74(15)
Al1 N2 C11 C12 -2.63(16)
Al1 O2 C12 C13 -175.67(14)
Al1 O2 C12 C11 4.78(18)
N2 C11 C12 O2 -0.9(2)
C16 C11 C12 O2 179.67(15)
N2 C11 C12 C13 179.49(15)
C16 C11 C12 C13 0.1(2)
O2 C12 C13 C14 179.37(16)
C11 C12 C13 C14 -1.1(3)
C12 C13 C14 C15 1.0(3)
C13 C14 C15 C16 0.2(3)
C14 C15 C16 C11 -1.1(3)
C14 C15 C16 C17 179.4(2)
N2 C11 C16 C15 -178.31(16)
C12 C11 C16 C15 1.0(3)
N2 C11 C16 C17 1.2(3)
C12 C11 C16 C17 -179.46(17)
C15 C16 C17 C18 178.7(2)
C11 C16 C17 C18 -0.8(3)
C16 C17 C18 C19 -0.3(3)
C11 N2 C19 C18 -0.9(3)
Al1 N2 C19 C18 -177.13(14)
C11 N2 C19 C20 178.53(17)
Al1 N2 C19 C20 2.3(3)
C17 C18 C19 N2 1.3(3)
C17 C18 C19 C20 -178.2(2)
Al1 O3 C21 C22 86.9(2)
Al1 O3 C21 C26 -92.22(19)
O3 C21 C22 C23 179.55(15)
C26 C21 C22 C23 -1.4(2)
O3 C21 C22 C27 -1.6(2)
C26 C21 C22 C27 177.48(15)
C21 C22 C23 C24 0.0(3)
C27 C22 C23 C24 -178.88(17)
C22 C23 C24 C25 1.1(3)
C23 C24 C25 C26 -0.8(3)
C24 C25 C26 C21 -0.6(3)
C24 C25 C26 C33 177.19(18)
O3 C21 C26 C25 -179.27(15)
C22 C21 C26 C25 1.6(2)
O3 C21 C26 C33 3.1(2)
C22 C21 C26 C33 -176.06(16)
C23 C22 C27 C32 -132.73(19)
C21 C22 C27 C32 48.4(2)
C23 C22 C27 C28 45.4(2)
C21 C22 C27 C28 -133.42(18)
C32 C27 C28 C29 0.3(3)
C22 C27 C28 C29 -177.93(18)
C27 C28 C29 C30 -0.2(3)
C28 C29 C30 C31 -0.3(4)
C29 C30 C31 C32 0.6(3)
C30 C31 C32 C27 -0.4(3)
C28 C27 C32 C31 0.0(3)
C22 C27 C32 C31 178.17(17)
C25 C26 C33 C38 131.40(19)
C21 C26 C33 C38 -50.9(2)
C25 C26 C33 C34 -46.0(2)
C21 C26 C33 C34 131.68(19)
C38 C33 C34 C35 0.0(3)
C26 C33 C34 C35 177.48(18)
C33 C34 C35 C36 -0.9(4)
C34 C35 C36 C37 1.1(4)
C35 C36 C37 C38 -0.3(4)
C36 C37 C38 C33 -0.6(3)
C34 C33 C38 C37 0.8(3)
C26 C33 C38 C37 -176.62(17)
